data_4129909
loop_
_publ_author_name
'Liniger, Marc'
'VanderVelde, David G.'
'Takase, Michael K.'
'Shahgholi, Mona'
'Stoltz, Brian M.'

_publ_section_title
;
 Total Synthesis and Characterization of 7-Hypoquinuclidonium
 Tetrafluoroborate and 7-Hypoquinuclidone BF3 Complex.
;
_journal_issue 3
_journal_name_full 'Journal of the American Chemical Society'
_journal_page_first 969
_journal_page_last 974
_journal_paper_doi 10.1021/jacs.5b11750
_journal_volume 138
_journal_year 2016
_chemical_formula_sum 'C6 H12 B F4 N O2'
_chemical_formula_weight 216.98
_space_group_crystal_system triclinic
_space_group_IT_number 2
_space_group_name_Hall '-P 1'
_space_group_name_H-M_alt 'P -1'
_atom_sites_solution_hydrogens mixed
_atom_sites_solution_primary direct
_atom_sites_solution_secondary difmap
_audit_creation_method SHELXL-2014/7
_cell_angle_alpha 103.512(2)
_cell_angle_beta 91.167(2)
_cell_angle_gamma 98.484(2)
_cell_formula_units_Z 2
_cell_length_a 5.4701(2)
_cell_length_b 7.6337(3)
_cell_length_c 11.2184(4)
_cell_measurement_reflns_used 4557
_cell_measurement_temperature 100(2)
_cell_measurement_theta_max 74.40
_cell_measurement_theta_min 4.06
_cell_volume 449.76(3)
_computing_cell_refinement 'SAINT v8.34A (Bruker-AXS, 2007)'
_computing_data_collection 'APEX2 v2014.7-1 (Bruker-AXS, 2014)'
_computing_data_reduction 'SAINT v8.34A (Bruker-AXS, 2007)'
_computing_molecular_graphics 'Bruker SHELXTL'
_computing_publication_material 'Bruker SHELXTL'
_computing_structure_refinement 'SHELXL-2014/7 (Sheldrick, 2014)'
_computing_structure_solution 'SHELXS-2013/1 (She ldrick, 2013)'
_diffrn_ambient_temperature 100(2)
_diffrn_detector_area_resol_mean 10.24
_diffrn_measured_fraction_theta_full 0.997
_diffrn_measured_fraction_theta_max 0.992
_diffrn_measurement_device_type 'Bruker D8 VENTURE Kappa Duo PHOTON 100 CMOS'
_diffrn_measurement_method '\f and \w scans'
_diffrn_radiation_type CuK\a
_diffrn_radiation_wavelength 1.54178
_diffrn_reflns_av_R_equivalents 0.0537
_diffrn_reflns_av_unetI/netI 0.0430
_diffrn_reflns_Laue_measured_fraction_full 0.997
_diffrn_reflns_Laue_measured_fraction_max 0.992
_diffrn_reflns_limit_h_max 6
_diffrn_reflns_limit_h_min -6
_diffrn_reflns_limit_k_max 9
_diffrn_reflns_limit_k_min -9
_diffrn_reflns_limit_l_max 13
_diffrn_reflns_limit_l_min -14
_diffrn_reflns_number 6970
_diffrn_reflns_point_group_measured_fraction_full 0.997
_diffrn_reflns_point_group_measured_fraction_max 0.992
_diffrn_reflns_theta_full 67.679
_diffrn_reflns_theta_max 74.488
_diffrn_reflns_theta_min 4.059
_diffrn_source 'I\mS HB micro-focus sealed tube'
_exptl_absorpt_coefficient_mu 1.495
_exptl_absorpt_correction_T_max 0.7538
_exptl_absorpt_correction_T_min 0.6051
_exptl_absorpt_correction_type multi-scan
_exptl_absorpt_process_details 'SADABS-2014/4 (Sheldrick, 2014)'
_exptl_crystal_colour colourless
_exptl_crystal_density_diffrn 1.602
_exptl_crystal_density_method 'not measured'
_exptl_crystal_description Block
_exptl_crystal_F_000 224
_exptl_crystal_size_max 0.150
_exptl_crystal_size_mid 0.050
_exptl_crystal_size_min 0.050
_refine_diff_density_max 0.266
_refine_diff_density_min -0.339
_refine_diff_density_rms 0.065
_refine_ls_extinction_method none
_refine_ls_goodness_of_fit_ref 1.043
_refine_ls_hydrogen_treatment mixed
_refine_ls_matrix_type full
_refine_ls_number_parameters 139
_refine_ls_number_reflns 1825
_refine_ls_number_restraints 3
_refine_ls_restrained_S_all 1.043
_refine_ls_R_factor_all 0.0451
_refine_ls_R_factor_gt 0.0378
_refine_ls_shift/su_max 0.000
_refine_ls_shift/su_mean 0.000
_refine_ls_structure_factor_coef Fsqd
_refine_ls_weighting_details 'w=1/[\s^2^(Fo^2^)+(0.0395P)^2^+0.2495P] where P=(Fo^2^+2Fc^2^)/3'
_refine_ls_weighting_scheme calc
_refine_ls_wR_factor_gt 0.0918
_refine_ls_wR_factor_ref 0.0965
_reflns_Friedel_coverage 0.000
_reflns_number_gt 1571
_reflns_number_total 1825
_reflns_threshold_expression 'I > 2\s(I)'
_cod_data_source_file ja5b11750_si_003.cif
_cod_data_source_block P15095
_cod_database_code 4129909
_shelx_shelxl_version_number 2014/7
_shelx_space_group_comment
; 
The symmetry employed for this shelxl refinement is uniquely defined 
by the following loop, which should always be used as a source of 
symmetry information in preference to the above space-group names. 
They are only intended as comments. 
;
_shelx_estimated_absorpt_t_min 0.807
_shelx_estimated_absorpt_t_max 0.929

loop_
_space_group_symop_operation_xyz
'x, y, z'
'-x, -y, -z'

loop_
_atom_site_label
_atom_site_type_symbol
_atom_site_fract_x
_atom_site_fract_y
_atom_site_fract_z
_atom_site_U_iso_or_equiv
_atom_site_adp_type
_atom_site_occupancy
_atom_site_site_symmetry_order
_atom_site_calc_flag
_atom_site_refinement_flags_posn
_atom_site_refinement_flags_adp
N1 N -0.0067(2) 0.37917(17) 0.65554(11) 0.0126(3) Uani 1 1 d D .
H1N1 H -0.123(3) 0.425(3) 0.6190(18) 0.021(5) Uiso 1 1 d D .
H1N2 H 0.132(3) 0.391(3) 0.6140(17) 0.016(5) Uiso 1 1 d D .
C1 C 0.0342(3) 0.4840(2) 0.78681(14) 0.0169(3) Uani 1 1 d . .
H1A H -0.1259 0.4817 0.8265 0.020 Uiso 1 1 calc R U
H1B H 0.1029 0.6128 0.7905 0.020 Uiso 1 1 calc R U
C2 C 0.2125(3) 0.4014(2) 0.85530(14) 0.0163(3) Uani 1 1 d . .
H2A H 0.2296 0.4671 0.9430 0.020 Uiso 1 1 calc R U
H2B H 0.3776 0.4160 0.8211 0.020 Uiso 1 1 calc R U
C3 C 0.1208(3) 0.1996(2) 0.84456(13) 0.0133(3) Uani 1 1 d . .
H3 H -0.0436 0.1883 0.8818 0.016 Uiso 1 1 calc R U
O1 O 0.4957(2) 0.19588(15) 0.95855(10) 0.0193(3) Uani 1 1 d . .
O2 O 0.2065(2) -0.05356(15) 0.91641(10) 0.0158(3) Uani 1 1 d D .
H2O H 0.316(4) -0.097(3) 0.954(2) 0.035(6) Uiso 1 1 d D .
C4 C 0.0839(3) 0.0974(2) 0.70823(14) 0.0140(3) Uani 1 1 d . .
H4A H 0.2446 0.1057 0.6692 0.017 Uiso 1 1 calc R U
H4B H 0.0200 -0.0330 0.7013 0.017 Uiso 1 1 calc R U
C5 C -0.0981(3) 0.1806(2) 0.64282(14) 0.0148(3) Uani 1 1 d . .
H5A H -0.1182 0.1168 0.5548 0.018 Uiso 1 1 calc R U
H5B H -0.2617 0.1653 0.6785 0.018 Uiso 1 1 calc R U
C6 C 0.2939(3) 0.1146(2) 0.91229(13) 0.0139(3) Uani 1 1 d . .
B1 B 0.5206(3) 0.7199(2) 0.62081(16) 0.0144(4) Uani 1 1 d . .
F1 F 0.27236(17) 0.67401(13) 0.57637(8) 0.0188(2) Uani 1 1 d . .
F2 F 0.66918(18) 0.75571(13) 0.52720(9) 0.0249(3) Uani 1 1 d . .
F3 F 0.54692(18) 0.87184(13) 0.71845(9) 0.0226(2) Uani 1 1 d . .
F4 F 0.58753(19) 0.57206(14) 0.66023(9) 0.0255(3) Uani 1 1 d . .

loop_
_atom_site_aniso_label
_atom_site_aniso_U_11
_atom_site_aniso_U_22
_atom_site_aniso_U_33
_atom_site_aniso_U_23
_atom_site_aniso_U_13
_atom_site_aniso_U_12
N1 0.0158(7) 0.0132(6) 0.0107(6) 0.0048(5) 0.0005(5) 0.0050(5)
C1 0.0249(8) 0.0142(7) 0.0121(7) 0.0013(6) -0.0015(6) 0.0083(6)
C2 0.0221(8) 0.0139(7) 0.0132(7) 0.0027(6) -0.0033(6) 0.0055(6)
C3 0.0148(7) 0.0156(7) 0.0122(7) 0.0067(6) 0.0023(6) 0.0061(6)
O1 0.0210(6) 0.0176(6) 0.0205(6) 0.0076(5) -0.0060(5) 0.0030(4)
O2 0.0164(6) 0.0168(6) 0.0176(6) 0.0092(4) 0.0003(4) 0.0055(4)
C4 0.0172(7) 0.0114(7) 0.0142(7) 0.0039(6) -0.0026(6) 0.0042(6)
C5 0.0165(7) 0.0122(7) 0.0163(7) 0.0053(6) -0.0044(6) 0.0022(6)
C6 0.0177(8) 0.0159(7) 0.0105(7) 0.0050(6) 0.0031(6) 0.0069(6)
B1 0.0146(8) 0.0145(8) 0.0139(8) 0.0025(6) 0.0008(7) 0.0034(6)
F1 0.0153(5) 0.0233(5) 0.0189(5) 0.0067(4) -0.0019(4) 0.0038(4)
F2 0.0246(5) 0.0252(5) 0.0220(5) 0.0021(4) 0.0112(4) -0.0014(4)
F3 0.0229(5) 0.0192(5) 0.0208(5) -0.0047(4) 0.0057(4) 0.0019(4)
F4 0.0316(6) 0.0244(5) 0.0254(5) 0.0079(4) -0.0014(4) 0.0171(4)

loop_
_atom_type_symbol
_atom_type_description
_atom_type_scat_dispersion_real
_atom_type_scat_dispersion_imag
_atom_type_scat_source
C C 0.0181 0.0091 'International Tables Vol C Tables 4.2.6.8 and 6.1.1.4'
H H 0.0000 0.0000 'International Tables Vol C Tables 4.2.6.8 and 6.1.1.4'
B B 0.0090 0.0039 'International Tables Vol C Tables 4.2.6.8 and 6.1.1.4'
N N 0.0311 0.0180 'International Tables Vol C Tables 4.2.6.8 and 6.1.1.4'
O O 0.0492 0.0322 'International Tables Vol C Tables 4.2.6.8 and 6.1.1.4'
F F 0.0727 0.0534 'International Tables Vol C Tables 4.2.6.8 and 6.1.1.4'

loop_
_geom_angle_atom_site_label_1
_geom_angle_atom_site_label_2
_geom_angle_atom_site_label_3
_geom_angle
C5 N1 C1 112.63(12)
C5 N1 H1N1 107.8(13)
C1 N1 H1N1 108.3(13)
C5 N1 H1N2 109.1(12)
C1 N1 H1N2 111.7(12)
H1N1 N1 H1N2 107.1(18)
N1 C1 C2 110.29(12)
N1 C1 H1A 109.6
C2 C1 H1A 109.6
N1 C1 H1B 109.6
C2 C1 H1B 109.6
H1A C1 H1B 108.1
C1 C2 C3 111.08(13)
C1 C2 H2A 109.4
C3 C2 H2A 109.4
C1 C2 H2B 109.4
C3 C2 H2B 109.4
H2A C2 H2B 108.0
C6 C3 C2 112.11(13)
C6 C3 C4 110.62(12)
C2 C3 C4 109.79(12)
C6 C3 H3 108.1
C2 C3 H3 108.1
C4 C3 H3 108.1
C6 O2 H2O 109.5(16)
C5 C4 C3 109.78(12)
C5 C4 H4A 109.7
C3 C4 H4A 109.7
C5 C4 H4B 109.7
C3 C4 H4B 109.7
H4A C4 H4B 108.2
N1 C5 C4 110.19(12)
N1 C5 H5A 109.6
C4 C5 H5A 109.6
N1 C5 H5B 109.6
C4 C5 H5B 109.6
H5A C5 H5B 108.1
O1 C6 O2 123.82(14)
O1 C6 C3 122.68(14)
O2 C6 C3 113.50(13)
F3 B1 F2 110.06(13)
F3 B1 F4 109.67(13)
F2 B1 F4 109.81(13)
F3 B1 F1 109.61(13)
F2 B1 F1 109.55(13)
F4 B1 F1 108.10(13)

loop_
_geom_bond_atom_site_label_1
_geom_bond_atom_site_label_2
_geom_bond_distance
N1 C5 1.4969(19)
N1 C1 1.4975(19)
N1 H1N1 0.904(15)
N1 H1N2 0.902(15)
C1 C2 1.522(2)
C1 H1A 0.9900
C1 H1B 0.9900
C2 C3 1.524(2)
C2 H2A 0.9900
C2 H2B 0.9900
C3 C6 1.509(2)
C3 C4 1.540(2)
C3 H3 1.0000
O1 C6 1.224(2)
O2 C6 1.3135(19)
O2 H2O 0.872(16)
C4 C5 1.519(2)
C4 H4A 0.9900
C4 H4B 0.9900
C5 H5A 0.9900
C5 H5B 0.9900
B1 F3 1.3843(19)
B1 F2 1.393(2)
B1 F4 1.397(2)
B1 F1 1.4021(19)

loop_
_geom_hbond_atom_site_label_D
_geom_hbond_atom_site_label_H
_geom_hbond_atom_site_label_A
_geom_hbond_distance_DH
_geom_hbond_distance_HA
_geom_hbond_distance_DA
_geom_hbond_angle_DHA
_geom_hbond_site_symmetry_A
N1 H1N1 F1 0.904(15) 2.239(18) 2.8676(15) 126.2(16) 2_566
N1 H1N1 F4 0.904(15) 2.072(18) 2.8338(16) 141.2(17) 1_455
N1 H1N2 F1 0.902(15) 2.318(18) 2.8566(16) 118.2(15) .
N1 H1N2 F2 0.902(15) 2.134(17) 2.8984(16) 141.9(16) 2_666
C1 H1B O2 0.99 2.58 3.4679(19) 149.0 1_565
C2 H2B F4 0.99 2.58 3.380(2) 137.3 .
O2 H2O O1 0.872(16) 1.769(17) 2.6349(15) 172(2) 2_657
C4 H4B F3 0.99 2.61 3.1969(19) 118.3 1_445
C5 H5A F1 0.99 2.62 3.1110(17) 110.6 2_566
C5 H5B F3 0.99 2.47 3.1139(19) 122.1 1_445

loop_
_geom_torsion_atom_site_label_1
_geom_torsion_atom_site_label_2
_geom_torsion_atom_site_label_3
_geom_torsion_atom_site_label_4
_geom_torsion
C5 N1 C1 C2 56.22(18)
N1 C1 C2 C3 -55.56(18)
C1 C2 C3 C6 -179.72(12)
C1 C2 C3 C4 56.90(17)
C6 C3 C4 C5 177.91(13)
C2 C3 C4 C5 -57.84(17)
C1 N1 C5 C4 -57.86(17)
C3 C4 C5 N1 57.83(17)
C2 C3 C6 O1 -7.2(2)
C4 C3 C6 O1 115.71(16)
C2 C3 C6 O2 172.77(13)
C4 C3 C6 O2 -64.32(17)
